data_7215344
loop_
_publ_author_name
'Chen, Peng'
'Chen, Han'
'Yan, Pengfei'
'Wang, Yan'
'Li, Guangming'

_publ_section_title
;
 Effect of lanthanide contraction and rigid ligand on the structure of
 salen-type lanthanide complexes
;
_journal_issue 20
_journal_name_full CrystEngComm
_journal_page_first 6237
_journal_paper_doi 10.1039/c1ce05501a
_journal_volume 13
_journal_year 2011
_chemical_formula_sum 'C48 H52 Cl6 N4 O12 Pr2 Zn2'
_chemical_formula_weight 1502.24
_chemical_name_systematic
;
?
;
_space_group_IT_number 2
_symmetry_cell_setting triclinic
_symmetry_space_group_name_Hall '-P 1'
_symmetry_space_group_name_H-M 'P -1'
_atom_sites_solution_hydrogens geom
_atom_sites_solution_primary direct
_atom_sites_solution_secondary difmap
_audit_creation_method SHELXL-97
_cell_angle_alpha 105.91(3)
_cell_angle_beta 95.95(3)
_cell_angle_gamma 96.73(3)
_cell_formula_units_Z 1
_cell_length_a 10.393(2)
_cell_length_b 11.270(2)
_cell_length_c 12.065(2)
_cell_measurement_temperature 293(2)
_cell_volume 1336.0(5)
_computing_cell_refinement SAINT-plus
_computing_data_collection 'SMART '
_computing_data_reduction SAINT-plus
_computing_molecular_graphics SHELXL97
_computing_structure_refinement SHELXL97
_computing_structure_solution SHELXS97
_diffrn_ambient_temperature 293(2)
_diffrn_detector_area_resol_mean 0
_diffrn_measured_fraction_theta_full 0.985
_diffrn_measured_fraction_theta_max 0.985
_diffrn_measurement_device_type 'Bruker SMART1000 CCD'
_diffrn_measurement_method \w
_diffrn_radiation_monochromator graphite
_diffrn_radiation_source 'fine-focus sealed tube'
_diffrn_radiation_type MoK\a
_diffrn_radiation_wavelength 0.71073
_diffrn_reflns_av_R_equivalents 0.0269
_diffrn_reflns_av_sigmaI/netI 0.0353
_diffrn_reflns_limit_h_max 13
_diffrn_reflns_limit_h_min -13
_diffrn_reflns_limit_k_max 14
_diffrn_reflns_limit_k_min -14
_diffrn_reflns_limit_l_max 15
_diffrn_reflns_limit_l_min -15
_diffrn_reflns_number 13243
_diffrn_reflns_theta_full 27.48
_diffrn_reflns_theta_max 27.48
_diffrn_reflns_theta_min 3.25
_diffrn_standards_decay_% 0
_diffrn_standards_interval_count 0
_diffrn_standards_interval_time 0
_diffrn_standards_number 0
_exptl_absorpt_coefficient_mu 3.042
_exptl_absorpt_correction_T_max 0.673
_exptl_absorpt_correction_T_min 0.640
_exptl_absorpt_correction_type multi-scan
_exptl_absorpt_process_details SADABS
_exptl_crystal_colour 'light green'
_exptl_crystal_density_diffrn 1.867
_exptl_crystal_density_method 'not measured'
_exptl_crystal_description block
_exptl_crystal_F_000 744
_exptl_crystal_size_max 0.15
_exptl_crystal_size_mid 0.15
_exptl_crystal_size_min 0.13
_refine_diff_density_max 0.457
_refine_diff_density_min -0.553
_refine_diff_density_rms 0.086
_refine_ls_extinction_method none
_refine_ls_goodness_of_fit_ref 1.053
_refine_ls_hydrogen_treatment mixed
_refine_ls_matrix_type full
_refine_ls_number_parameters 345
_refine_ls_number_reflns 6057
_refine_ls_number_restraints 2
_refine_ls_restrained_S_all 1.053
_refine_ls_R_factor_all 0.0310
_refine_ls_R_factor_gt 0.0248
_refine_ls_shift/su_max 0.003
_refine_ls_shift/su_mean 0.000
_refine_ls_structure_factor_coef Fsqd
_refine_ls_weighting_details 'calc w=1/[\s^2^(Fo^2^)+(0.0189P)^2^+0.6460P] where P=(Fo^2^+2Fc^2^)/3'
_refine_ls_weighting_scheme calc
_refine_ls_wR_factor_gt 0.0505
_refine_ls_wR_factor_ref 0.0526
_reflns_number_gt 5358
_reflns_number_total 6057
_reflns_threshold_expression >2sigma(I)
_cod_data_source_file c1ce05501a.txt
_cod_data_source_block ca
_cod_depositor_comments
;
The following automatic conversions were performed:

'_symmetry_cell_setting' value 'Triclinic' changed to 'triclinic'
according to
/usr/data/users/saulius/automatic-downloads/retrospective/RSC/lib/dictionaries/cif_core.dic
dictionary named 'cif_core.dic' version 2.4.2 from 2011-04-26.

Automatic conversion script
Id: cif_fix_values 2281 2013-09-26 08:29:07Z andrius 
;
_cod_original_cell_volume 1336.0(4)
_cod_original_sg_symbol_H-M P-1
_cod_database_code 7215344

loop_
_symmetry_equiv_pos_as_xyz
'x, y, z'
'-x, -y, -z'

loop_
_atom_site_label
_atom_site_type_symbol
_atom_site_fract_x
_atom_site_fract_y
_atom_site_fract_z
_atom_site_U_iso_or_equiv
_atom_site_adp_type
_atom_site_occupancy
_atom_site_symmetry_multiplicity
_atom_site_calc_flag
_atom_site_refinement_flags
Pr1 Pr 0.478769(14) 0.814823(13) 0.342226(11) 0.02280(5) Uani 1 1 d .
Zn1 Zn 0.29948(3) 0.67862(3) 0.05336(2) 0.02603(7) Uani 1 1 d .
Cl1 Cl 0.38633(7) 0.93173(6) 0.56953(6) 0.03378(15) Uani 1 1 d .
Cl2 Cl 0.65589(7) 0.75848(7) 0.50411(6) 0.03751(16) Uani 1 1 d .
Cl3 Cl 0.32662(7) 0.47545(6) -0.00796(6) 0.03495(15) Uani 1 1 d .
O1 O 0.5343(2) 0.60427(19) 0.23912(17) 0.0394(5) Uani 1 1 d D
H1 H 0.545(4) 0.599(4) 0.1716(19) 0.075(14) Uiso 1 1 d D
O2 O 0.3277(2) 0.9752(2) 0.31600(18) 0.0382(5) Uani 1 1 d D
H2 H 0.366(5) 1.045(3) 0.357(4) 0.114(19) Uiso 1 1 d D
O3 O 0.27675(17) 0.70611(16) 0.22265(14) 0.0260(4) Uani 1 1 d .
O4 O 0.46732(18) 0.79510(17) 0.13557(15) 0.0296(4) Uani 1 1 d .
O5 O 0.70191(19) 0.84843(19) 0.24508(17) 0.0359(5) Uani 1 1 d .
O6 O 0.31576(18) 0.65266(17) 0.41431(15) 0.0302(4) Uani 1 1 d .
C1 C 0.7889(3) 0.9088(3) 0.0836(3) 0.0417(7) Uani 1 1 d .
H1A H 0.8742 0.9285 0.1223 0.050 Uiso 1 1 calc R
C2 C 0.0209(4) 0.7641(3) -0.2987(2) 0.0456(8) Uani 1 1 d .
H2A H 0.0050 0.7822 -0.3691 0.055 Uiso 1 1 calc R
C3 C 0.7610(4) 0.9231(3) -0.0277(3) 0.0483(8) Uani 1 1 d .
H3A H 0.8283 0.9522 -0.0631 0.058 Uiso 1 1 calc R
C4 C -0.0449(3) 0.5771(3) 0.3521(3) 0.0404(7) Uani 1 1 d .
H4A H -0.1169 0.5539 0.3854 0.049 Uiso 1 1 calc R
C5 C 0.8296(3) 0.8868(3) 0.3125(3) 0.0482(8) Uani 1 1 d .
H5A H 0.8913 0.8417 0.2712 0.072 Uiso 1 1 calc R
H5B H 0.8275 0.8696 0.3860 0.072 Uiso 1 1 calc R
H5C H 0.8553 0.9747 0.3254 0.072 Uiso 1 1 calc R
C6 C 0.3428(3) 0.6096(3) 0.5150(2) 0.0409(7) Uani 1 1 d .
H6A H 0.3111 0.5219 0.4955 0.061 Uiso 1 1 calc R
H6B H 0.2998 0.6541 0.5767 0.061 Uiso 1 1 calc R
H6C H 0.4355 0.6243 0.5400 0.061 Uiso 1 1 calc R
C7 C 0.6372(3) 0.8948(3) -0.0840(3) 0.0433(8) Uani 1 1 d .
H7A H 0.6208 0.9063 -0.1573 0.052 Uiso 1 1 calc R
C8 C -0.0632(3) 0.5952(3) 0.2445(2) 0.0352(6) Uani 1 1 d .
H8A H -0.1474 0.5811 0.2042 0.042 Uiso 1 1 calc R
C9 C 0.1894(4) 0.9630(3) 0.2994(4) 0.0599(10) Uani 1 1 d .
H9A H 0.1634 1.0400 0.2926 0.090 Uiso 1 1 calc R
H9B H 0.1563 0.9436 0.3648 0.090 Uiso 1 1 calc R
H9C H 0.1547 0.8971 0.2296 0.090 Uiso 1 1 calc R
C10 C 0.0805(3) 0.5932(3) 0.4121(2) 0.0352(7) Uani 1 1 d .
H10A H 0.0925 0.5778 0.4841 0.042 Uiso 1 1 calc R
C11 C -0.0830(4) 0.7192(3) -0.2505(3) 0.0451(8) Uani 1 1 d .
H11A H -0.1681 0.7077 -0.2884 0.054 Uiso 1 1 calc R
C12 C 0.4024(3) 0.8261(3) -0.0983(2) 0.0334(6) Uani 1 1 d .
H12A H 0.3924 0.8570 -0.1622 0.040 Uiso 1 1 calc R
C13 C 0.1733(3) 0.7543(2) -0.1381(2) 0.0298(6) Uani 1 1 d .
C14 C 0.0442(3) 0.6352(2) 0.1934(2) 0.0266(5) Uani 1 1 d .
C15 C 0.1470(4) 0.7820(3) -0.2437(2) 0.0407(7) Uani 1 1 d .
H15A H 0.2156 0.8128 -0.2768 0.049 Uiso 1 1 calc R
C16 C 0.1868(3) 0.6320(2) 0.3646(2) 0.0262(5) Uani 1 1 d .
C17 C 0.5586(3) 0.8340(2) 0.0782(2) 0.0275(6) Uani 1 1 d .
C18 C 0.6879(3) 0.8652(2) 0.1350(2) 0.0316(6) Uani 1 1 d .
C19 C 0.5311(3) 0.8480(2) -0.0346(2) 0.0318(6) Uani 1 1 d .
C20 C -0.0598(3) 0.6916(3) -0.1460(2) 0.0371(7) Uani 1 1 d .
H20A H -0.1296 0.6610 -0.1141 0.044 Uiso 1 1 calc R
C21 C 0.0145(3) 0.6574(2) 0.0813(2) 0.0293(6) Uani 1 1 d .
H21A H -0.0731 0.6513 0.0519 0.035 Uiso 1 1 calc R
C22 C 0.0673(3) 0.7092(2) -0.0882(2) 0.0293(6) Uani 1 1 d .
C23 C 0.1706(3) 0.6575(2) 0.2561(2) 0.0238(5) Uani 1 1 d .
C24 C 0.5190(5) 0.4877(3) 0.2609(3) 0.0643(12) Uani 1 1 d .
H24A H 0.5922 0.4463 0.2397 0.096 Uiso 1 1 calc R
H24B H 0.4398 0.4377 0.2158 0.096 Uiso 1 1 calc R
H24C H 0.5144 0.4994 0.3422 0.096 Uiso 1 1 calc R
N1 N 0.2992(2) 0.7677(2) -0.07538(18) 0.0288(5) Uani 1 1 d .
N2 N 0.1014(2) 0.6851(2) 0.01948(17) 0.0267(5) Uani 1 1 d .

loop_
_atom_site_aniso_label
_atom_site_aniso_U_11
_atom_site_aniso_U_22
_atom_site_aniso_U_33
_atom_site_aniso_U_23
_atom_site_aniso_U_13
_atom_site_aniso_U_12
Pr1 0.02395(8) 0.02218(7) 0.02015(7) 0.00380(6) 0.00076(5) 0.00286(5)
Zn1 0.02921(17) 0.02843(16) 0.02033(14) 0.00770(13) 0.00390(12) 0.00197(13)
Cl1 0.0360(4) 0.0265(3) 0.0375(3) 0.0057(3) 0.0125(3) 0.0015(3)
Cl2 0.0384(4) 0.0349(4) 0.0357(3) 0.0065(3) -0.0059(3) 0.0104(3)
Cl3 0.0314(4) 0.0308(3) 0.0383(4) 0.0032(3) 0.0023(3) 0.0061(3)
O1 0.0585(15) 0.0321(11) 0.0269(10) 0.0042(9) 0.0053(10) 0.0151(10)
O2 0.0396(13) 0.0332(11) 0.0356(11) 0.0019(10) -0.0052(9) 0.0098(10)
O3 0.0247(10) 0.0310(9) 0.0211(8) 0.0078(8) 0.0037(7) -0.0010(8)
O4 0.0292(11) 0.0352(10) 0.0239(9) 0.0088(8) 0.0085(8) -0.0017(8)
O5 0.0292(11) 0.0391(11) 0.0364(10) 0.0061(9) 0.0071(9) 0.0032(9)
O6 0.0303(11) 0.0358(10) 0.0253(9) 0.0141(8) -0.0006(8) -0.0008(8)
C1 0.0348(18) 0.0335(15) 0.0569(19) 0.0088(15) 0.0196(15) 0.0041(13)
C2 0.074(3) 0.0419(17) 0.0223(13) 0.0098(13) -0.0015(15) 0.0189(17)
C3 0.051(2) 0.0431(18) 0.057(2) 0.0179(17) 0.0319(17) 0.0046(16)
C4 0.0358(17) 0.0489(18) 0.0405(16) 0.0208(15) 0.0131(13) -0.0038(14)
C5 0.0266(17) 0.055(2) 0.063(2) 0.0172(18) 0.0060(15) 0.0060(15)
C6 0.0451(19) 0.0498(18) 0.0347(15) 0.0266(15) -0.0004(13) 0.0051(15)
C7 0.056(2) 0.0400(17) 0.0404(16) 0.0166(15) 0.0246(15) 0.0061(15)
C8 0.0265(15) 0.0406(16) 0.0384(15) 0.0147(14) 0.0033(12) -0.0015(12)
C9 0.045(2) 0.0402(19) 0.081(3) 0.0008(19) -0.0174(19) 0.0138(16)
C10 0.0413(18) 0.0399(16) 0.0270(13) 0.0164(13) 0.0067(12) -0.0008(13)
C11 0.055(2) 0.0441(18) 0.0334(15) 0.0089(14) -0.0094(15) 0.0175(16)
C12 0.0499(19) 0.0300(14) 0.0258(13) 0.0129(12) 0.0127(13) 0.0098(13)
C13 0.0439(17) 0.0238(13) 0.0217(12) 0.0058(11) 0.0026(11) 0.0089(12)
C14 0.0296(15) 0.0253(13) 0.0233(12) 0.0061(11) 0.0036(10) 0.0003(11)
C15 0.064(2) 0.0335(15) 0.0281(14) 0.0120(13) 0.0095(14) 0.0111(15)
C16 0.0318(15) 0.0221(12) 0.0234(12) 0.0062(11) 0.0029(11) 0.0006(11)
C17 0.0317(15) 0.0191(12) 0.0316(13) 0.0043(11) 0.0122(11) 0.0032(11)
C18 0.0338(16) 0.0213(12) 0.0393(15) 0.0040(12) 0.0147(12) 0.0062(11)
C19 0.0422(17) 0.0222(13) 0.0345(14) 0.0090(12) 0.0166(13) 0.0066(12)
C20 0.0416(18) 0.0387(16) 0.0291(14) 0.0072(13) -0.0004(12) 0.0100(13)
C21 0.0279(15) 0.0291(13) 0.0275(13) 0.0058(12) -0.0017(11) 0.0012(11)
C22 0.0394(16) 0.0266(13) 0.0208(12) 0.0048(11) 0.0015(11) 0.0086(11)
C23 0.0291(14) 0.0192(11) 0.0218(12) 0.0047(10) 0.0046(10) 0.0008(10)
C24 0.118(4) 0.0373(18) 0.046(2) 0.0186(17) 0.016(2) 0.030(2)
N1 0.0383(14) 0.0258(11) 0.0230(10) 0.0074(10) 0.0068(10) 0.0052(10)
N2 0.0307(13) 0.0276(11) 0.0212(10) 0.0063(9) 0.0018(9) 0.0057(9)

loop_
_atom_type_symbol
_atom_type_description
_atom_type_scat_dispersion_real
_atom_type_scat_dispersion_imag
_atom_type_scat_source
C C 0.0033 0.0016 'International Tables Vol C Tables 4.2.6.8 and 6.1.1.4'
H H 0.0000 0.0000 'International Tables Vol C Tables 4.2.6.8 and 6.1.1.4'
Cl Cl 0.1484 0.1585 'International Tables Vol C Tables 4.2.6.8 and 6.1.1.4'
N N 0.0061 0.0033 'International Tables Vol C Tables 4.2.6.8 and 6.1.1.4'
O O 0.0106 0.0060 'International Tables Vol C Tables 4.2.6.8 and 6.1.1.4'
Pr Pr -0.2180 2.8214 'International Tables Vol C Tables 4.2.6.8 and 6.1.1.4'
Zn Zn 0.2839 1.4301 'International Tables Vol C Tables 4.2.6.8 and 6.1.1.4'

loop_
_geom_angle_atom_site_label_1
_geom_angle_atom_site_label_2
_geom_angle_atom_site_label_3
_geom_angle
_geom_angle_site_symmetry_1
_geom_angle_site_symmetry_3
O3 Pr1 O4 64.03(6) . .
O3 Pr1 O1 76.19(7) . .
O4 Pr1 O1 71.17(7) . .
O3 Pr1 O2 70.67(7) . .
O4 Pr1 O2 77.48(7) . .
O1 Pr1 O2 141.79(7) . .
O3 Pr1 O6 59.22(6) . .
O4 Pr1 O6 119.43(6) . .
O1 Pr1 O6 76.52(7) . .
O2 Pr1 O6 101.44(7) . .
O3 Pr1 O5 120.75(6) . .
O4 Pr1 O5 59.28(6) . .
O1 Pr1 O5 70.96(7) . .
O2 Pr1 O5 110.72(7) . .
O6 Pr1 O5 145.71(6) . .
O3 Pr1 Cl2 134.22(5) . .
O4 Pr1 Cl2 134.04(5) . .
O1 Pr1 Cl2 74.63(6) . .
O2 Pr1 Cl2 143.33(5) . .
O6 Pr1 Cl2 80.05(5) . .
O5 Pr1 Cl2 81.15(5) . .
O3 Pr1 Cl1 137.77(5) . 2_676
O4 Pr1 Cl1 98.08(5) . 2_676
O1 Pr1 Cl1 136.82(6) . 2_676
O2 Pr1 Cl1 68.08(5) . 2_676
O6 Pr1 Cl1 138.47(5) . 2_676
O5 Pr1 Cl1 67.95(5) . 2_676
Cl2 Pr1 Cl1 86.42(4) . 2_676
O3 Pr1 Cl1 101.74(5) . .
O4 Pr1 Cl1 147.58(5) . .
O1 Pr1 Cl1 136.52(5) . .
O2 Pr1 Cl1 70.20(5) . .
O6 Pr1 Cl1 66.32(5) . .
O5 Pr1 Cl1 135.74(5) . .
Cl2 Pr1 Cl1 77.37(3) . .
Cl1 Pr1 Cl1 72.46(4) 2_676 .
O3 Pr1 Zn1 32.05(4) . .
O4 Pr1 Zn1 32.53(4) . .
O1 Pr1 Zn1 66.25(5) . .
O2 Pr1 Zn1 75.56(5) . .
O6 Pr1 Zn1 87.65(5) . .
O5 Pr1 Zn1 89.06(5) . .
Cl2 Pr1 Zn1 140.74(2) . .
Cl1 Pr1 Zn1 124.75(3) 2_676 .
Cl1 Pr1 Zn1 130.72(2) . .
O3 Zn1 O4 78.38(7) . .
O3 Zn1 N1 142.08(8) . .
O4 Zn1 N1 88.17(8) . .
O3 Zn1 N2 87.66(8) . .
O4 Zn1 N2 139.14(8) . .
N1 Zn1 N2 79.66(9) . .
O3 Zn1 Cl3 103.80(6) . .
O4 Zn1 Cl3 113.37(7) . .
N1 Zn1 Cl3 114.07(7) . .
N2 Zn1 Cl3 107.19(7) . .
O3 Zn1 Pr1 39.14(5) . .
O4 Zn1 Pr1 39.97(5) . .
N1 Zn1 Pr1 123.34(6) . .
N2 Zn1 Pr1 121.18(6) . .
Cl3 Zn1 Pr1 108.38(4) . .
Pr1 Cl1 Pr1 107.54(4) 2_676 .
C24 O1 Pr1 133.3(2) . .
C24 O1 H1 113(3) . .
Pr1 O1 H1 112(3) . .
C9 O2 Pr1 130.03(19) . .
C9 O2 H2 115(4) . .
Pr1 O2 H2 107(4) . .
C23 O3 Zn1 122.95(15) . .
C23 O3 Pr1 127.82(14) . .
Zn1 O3 Pr1 108.81(8) . .
C17 O4 Zn1 122.73(16) . .
C17 O4 Pr1 129.02(16) . .
Zn1 O4 Pr1 107.51(8) . .
C18 O5 C5 117.0(2) . .
C18 O5 Pr1 117.37(16) . .
C5 O5 Pr1 122.85(17) . .
C16 O6 C6 116.2(2) . .
C16 O6 Pr1 115.48(13) . .
C6 O6 Pr1 126.68(16) . .
C18 C1 C3 119.1(3) . .
C18 C1 H1A 120.5 . .
C3 C1 H1A 120.5 . .
C15 C2 C11 120.7(3) . .
C15 C2 H2A 119.6 . .
C11 C2 H2A 119.6 . .
C7 C3 C1 120.6(3) . .
C7 C3 H3A 119.7 . .
C1 C3 H3A 119.7 . .
C8 C4 C10 120.5(3) . .
C8 C4 H4A 119.8 . .
C10 C4 H4A 119.8 . .
O5 C5 H5A 109.5 . .
O5 C5 H5B 109.5 . .
H5A C5 H5B 109.5 . .
O5 C5 H5C 109.5 . .
H5A C5 H5C 109.5 . .
H5B C5 H5C 109.5 . .
O6 C6 H6A 109.5 . .
O6 C6 H6B 109.5 . .
H6A C6 H6B 109.5 . .
O6 C6 H6C 109.5 . .
H6A C6 H6C 109.5 . .
H6B C6 H6C 109.5 . .
C3 C7 C19 122.0(3) . .
C3 C7 H7A 119.0 . .
C19 C7 H7A 119.0 . .
C4 C8 C14 121.0(3) . .
C4 C8 H8A 119.5 . .
C14 C8 H8A 119.5 . .
O2 C9 H9A 109.5 . .
O2 C9 H9B 109.5 . .
H9A C9 H9B 109.5 . .
O2 C9 H9C 109.5 . .
H9A C9 H9C 109.5 . .
H9B C9 H9C 109.5 . .
C16 C10 C4 119.8(2) . .
C16 C10 H10A 120.1 . .
C4 C10 H10A 120.1 . .
C20 C11 C2 119.9(3) . .
C20 C11 H11A 120.0 . .
C2 C11 H11A 120.0 . .
N1 C12 C19 126.1(2) . .
N1 C12 H12A 117.0 . .
C19 C12 H12A 117.0 . .
C15 C13 N1 125.0(3) . .
C15 C13 C22 118.9(3) . .
N1 C13 C22 116.1(2) . .
C23 C14 C8 118.7(2) . .
C23 C14 C21 124.2(2) . .
C8 C14 C21 117.0(2) . .
C2 C15 C13 120.5(3) . .
C2 C15 H15A 119.7 . .
C13 C15 H15A 119.7 . .
O6 C16 C10 126.1(2) . .
O6 C16 C23 112.8(2) . .
C10 C16 C23 121.1(3) . .
O4 C17 C18 117.4(2) . .
O4 C17 C19 123.6(3) . .
C18 C17 C19 119.0(2) . .
C1 C18 O5 124.9(3) . .
C1 C18 C17 121.7(3) . .
O5 C18 C17 113.4(2) . .
C17 C19 C7 117.7(3) . .
C17 C19 C12 124.1(2) . .
C7 C19 C12 118.1(3) . .
C11 C20 C22 120.5(3) . .
C11 C20 H20A 119.7 . .
C22 C20 H20A 119.7 . .
N2 C21 C14 124.5(3) . .
N2 C21 H21A 117.8 . .
C14 C21 H21A 117.8 . .
C20 C22 N2 125.0(3) . .
C20 C22 C13 119.4(2) . .
N2 C22 C13 115.6(2) . .
O3 C23 C14 124.2(2) . .
O3 C23 C16 116.9(2) . .
C14 C23 C16 118.8(2) . .
O1 C24 H24A 109.5 . .
O1 C24 H24B 109.5 . .
H24A C24 H24B 109.5 . .
O1 C24 H24C 109.5 . .
H24A C24 H24C 109.5 . .
H24B C24 H24C 109.5 . .
C12 N1 C13 123.5(2) . .
C12 N1 Zn1 124.0(2) . .
C13 N1 Zn1 112.46(16) . .
C21 N2 C22 122.3(2) . .
C21 N2 Zn1 125.02(18) . .
C22 N2 Zn1 112.30(18) . .

loop_
_geom_bond_atom_site_label_1
_geom_bond_atom_site_label_2
_geom_bond_distance
_geom_bond_site_symmetry_2
Pr1 O3 2.406(2) .
Pr1 O4 2.4308(17) .
Pr1 O1 2.522(2) .
Pr1 O2 2.590(2) .
Pr1 O6 2.7235(19) .
Pr1 O5 2.738(2) .
Pr1 Cl2 2.7955(10) .
Pr1 Cl1 2.8883(12) 2_676
Pr1 Cl1 3.0070(11) .
Pr1 Zn1 3.6090(14) .
Zn1 O3 2.0233(17) .
Zn1 O4 2.035(2) .
Zn1 N1 2.068(2) .
Zn1 N2 2.071(2) .
Zn1 Cl3 2.2661(9) .
Cl1 Pr1 2.8883(12) 2_676
O1 C24 1.403(4) .
O1 H1 0.821(18) .
O2 C9 1.416(4) .
O2 H2 0.834(19) .
O3 C23 1.324(3) .
O4 C17 1.332(3) .
O5 C18 1.387(3) .
O5 C5 1.434(4) .
O6 C16 1.376(3) .
O6 C6 1.440(3) .
C1 C18 1.382(4) .
C1 C3 1.400(5) .
C1 H1A 0.9300 .
C2 C15 1.372(5) .
C2 C11 1.387(5) .
C2 H2A 0.9300 .
C3 C7 1.350(5) .
C3 H3A 0.9300 .
C4 C8 1.365(4) .
C4 C10 1.390(4) .
C4 H4A 0.9300 .
C5 H5A 0.9600 .
C5 H5B 0.9600 .
C5 H5C 0.9600 .
C6 H6A 0.9600 .
C6 H6B 0.9600 .
C6 H6C 0.9600 .
C7 C19 1.421(4) .
C7 H7A 0.9300 .
C8 C14 1.417(4) .
C8 H8A 0.9300 .
C9 H9A 0.9600 .
C9 H9B 0.9600 .
C9 H9C 0.9600 .
C10 C16 1.377(4) .
C10 H10A 0.9300 .
C11 C20 1.384(4) .
C11 H11A 0.9300 .
C12 N1 1.288(4) .
C12 C19 1.430(4) .
C12 H12A 0.9300 .
C13 C15 1.401(4) .
C13 N1 1.412(4) .
C13 C22 1.417(4) .
C14 C23 1.405(4) .
C14 C21 1.450(3) .
C15 H15A 0.9300 .
C16 C23 1.413(3) .
C17 C18 1.402(4) .
C17 C19 1.417(4) .
C20 C22 1.393(4) .
C20 H20A 0.9300 .
C21 N2 1.292(3) .
C21 H21A 0.9300 .
C22 N2 1.417(3) .
C24 H24A 0.9600 .
C24 H24B 0.9600 .
C24 H24C 0.9600 .

loop_
_geom_hbond_atom_site_label_D
_geom_hbond_atom_site_label_H
_geom_hbond_atom_site_label_A
_geom_hbond_distance_DH
_geom_hbond_distance_HA
_geom_hbond_distance_DA
_geom_hbond_angle_DHA
_geom_hbond_site_symmetry_A
O1 H1 Cl3 0.821(18) 2.50(3) 3.231(2) 148(4) 2_665
O1 H1 Cl3 0.821(18) 2.90(4) 3.348(3) 117(3) .
O2 H2 Cl2 0.834(19) 2.43(3) 3.159(2) 146(5) 2_676
O2 H2 Cl1 0.834(19) 2.59(5) 3.077(3) 118(4) 2_676
